data_7109378
loop_
_publ_author_name
'Gengwen Tan'
'Yun Xiong'
'Shigeyoshi Inoue'
'Stephan Enthaler'
'Burgert Blom'
'Jan D. Epping'
'Matthias Driess'

_publ_section_title
;
 From elusive thio- and selenosilanoic acids to copper(I) complexes with
 intermolecular Si[double bond,length as m-dash]E > Cu-O-Si coordination
 modes(E=S,Se)
;
_journal_name_full Chem.Commun.
_journal_page_first 5595
_journal_paper_doi 10.1039/c3cc41965g
_journal_volume 49
_journal_year 2013
_chemical_formula_sum 'C43 H57 Cu N2 O Se Si'
_chemical_formula_weight 788.50
_chemical_name_systematic
;
?
;
_space_group_IT_number 2
_symmetry_cell_setting triclinic
_symmetry_space_group_name_Hall '-P 1'
_symmetry_space_group_name_H-M 'P -1'
_atom_sites_solution_hydrogens geom
_atom_sites_solution_primary direct
_atom_sites_solution_secondary difmap
_audit_creation_method
;
CrysAlis RED, Oxford Diffraction Ltd.,
Version 1.171.31.8 (release 12-01-2007 CrysAlis171 .NET)
(compiled Jan 12 2007,17:49:11)
;
_cell_angle_alpha 79.437(3)
_cell_angle_beta 85.487(3)
_cell_angle_gamma 73.996(4)
_cell_formula_units_Z 2
_cell_length_a 11.9792(5)
_cell_length_b 12.6053(6)
_cell_length_c 14.1703(5)
_cell_measurement_reflns_used 5483
_cell_measurement_temperature 123(2)
_cell_measurement_theta_max 32.4463
_cell_measurement_theta_min 3.3104
_cell_volume 2021.05(15)
_computing_cell_refinement
;
CrysAlis RED, Oxford Diffraction Ltd.,
Version 1.171.31.8 (release 12-01-2007 CrysAlis171 .NET)
(compiled Jan 12 2007,17:49:11)
;
_computing_data_collection
;
CrysAlis CCD, Oxford Diffraction Ltd.,
Version 1.171.31.8 (release 12-01-2007 CrysAlis171 .NET)
(compiled Jan 12 2007,17:49:11)
;
_computing_data_reduction
;
CrysAlis RED, Oxford Diffraction Ltd.,
Version 1.171.31.8 (release 12-01-2007 CrysAlis171 .NET)
(compiled Jan 12 2007,17:49:11)
;
_computing_publication_material 'SHELXL-97 (Sheldrick, 1997)'
_computing_structure_refinement 'SHELXL-97 (Sheldrick, 1997)'
_computing_structure_solution 'SHELXS-97 (Sheldrick, 1990)'
_diffrn_ambient_temperature 123(2)
_diffrn_detector_area_resol_mean 16.3031
_diffrn_measured_fraction_theta_full 0.998
_diffrn_measured_fraction_theta_max 0.998
_diffrn_measurement_device_type 'Xcalibur, Sapphire3'
_diffrn_measurement_method \w
_diffrn_radiation_monochromator graphite
_diffrn_radiation_source 'Enhance (Mo) X-ray Source'
_diffrn_radiation_type MoK\a
_diffrn_radiation_wavelength 0.71073
_diffrn_reflns_av_R_equivalents 0.0404
_diffrn_reflns_av_sigmaI/netI 0.0557
_diffrn_reflns_limit_h_max 14
_diffrn_reflns_limit_h_min -9
_diffrn_reflns_limit_k_max 14
_diffrn_reflns_limit_k_min -14
_diffrn_reflns_limit_l_max 16
_diffrn_reflns_limit_l_min -16
_diffrn_reflns_number 14701
_diffrn_reflns_theta_full 25.00
_diffrn_reflns_theta_max 25.00
_diffrn_reflns_theta_min 3.32
_diffrn_standards_number 23018
_exptl_absorpt_coefficient_mu 1.504
_exptl_absorpt_correction_T_max 0.8891
_exptl_absorpt_correction_T_min 0.7948
_exptl_absorpt_correction_type multi-scan
_exptl_absorpt_process_details
;
CrysAlisPro, Agilent Technologies,
Version 1.171.35.21 (release 20-01-2012 CrysAlis171 .NET)
(compiled Jan 23 2012,18:06:46)
Empirical absorption correction using spherical harmonics,
implemented in SCALE3 ABSPACK scaling algorithm.
;
_exptl_crystal_colour yellow
_exptl_crystal_density_diffrn 1.296
_exptl_crystal_density_method 'not measured'
_exptl_crystal_description prism
_exptl_crystal_F_000 828
_exptl_crystal_size_max 0.16
_exptl_crystal_size_mid 0.14
_exptl_crystal_size_min 0.08
_refine_diff_density_max 0.713
_refine_diff_density_min -0.417
_refine_diff_density_rms 0.077
_refine_ls_extinction_method none
_refine_ls_goodness_of_fit_ref 1.058
_refine_ls_hydrogen_treatment constr
_refine_ls_matrix_type full
_refine_ls_number_parameters 454
_refine_ls_number_reflns 7105
_refine_ls_number_restraints 0
_refine_ls_restrained_S_all 1.058
_refine_ls_R_factor_all 0.0608
_refine_ls_R_factor_gt 0.0440
_refine_ls_shift/su_max 0.000
_refine_ls_shift/su_mean 0.000
_refine_ls_structure_factor_coef Fsqd
_refine_ls_weighting_details 'calc w=1/[\s^2^(Fo^2^)+(0.0417P)^2^+1.1021P] where P=(Fo^2^+2Fc^2^)/3'
_refine_ls_weighting_scheme calc
_refine_ls_wR_factor_gt 0.0927
_refine_ls_wR_factor_ref 0.0991
_reflns_number_gt 5765
_reflns_number_total 7105
_reflns_threshold_expression >2sigma(I)
_cod_data_source_file c3cc41965g.txt
_cod_data_source_block t54
_cod_original_sg_symbol_H-M P-1
_cod_database_code 7109378

loop_
_symmetry_equiv_pos_as_xyz
'x, y, z'
'-x, -y, -z'

loop_
_atom_site_label
_atom_site_type_symbol
_atom_site_fract_x
_atom_site_fract_y
_atom_site_fract_z
_atom_site_U_iso_or_equiv
_atom_site_adp_type
_atom_site_occupancy
_atom_site_symmetry_multiplicity
_atom_site_calc_flag
_atom_site_refinement_flags
Cu1 Cu 0.94435(3) -0.09043(3) 0.00313(3) 0.02094(11) Uani 1 1 d .
Si1 Si 0.83044(7) 0.10167(7) 0.13296(6) 0.01683(19) Uani 1 1 d .
Se1 Se 0.78494(3) -0.04422(3) 0.09834(2) 0.02173(10) Uani 1 1 d .
O1 O 0.93397(19) 0.14304(17) 0.07906(16) 0.0227(5) Uani 1 1 d .
N1 N 0.7054(2) 0.2241(2) 0.12502(19) 0.0176(6) Uani 1 1 d .
N2 N 0.8495(2) 0.0827(2) 0.26146(18) 0.0178(6) Uani 1 1 d .
C1 C 0.8789(3) 0.1621(3) 0.4022(2) 0.0305(8) Uani 1 1 d .
H1A H 0.8867 0.0862 0.4378 0.046 Uiso 1 1 calc R
H1B H 0.8276 0.2164 0.4386 0.046 Uiso 1 1 calc R
H1C H 0.9556 0.1768 0.3928 0.046 Uiso 1 1 calc R
C2 C 0.8282(3) 0.1728(3) 0.3062(2) 0.0226(7) Uani 1 1 d .
C3 C 0.7604(3) 0.2766(3) 0.2651(2) 0.0235(7) Uani 1 1 d .
H3 H 0.7585 0.3379 0.2959 0.028 Uiso 1 1 calc R
C4 C 0.6947(3) 0.3003(3) 0.1830(2) 0.0218(7) Uani 1 1 d .
C5 C 0.6096(3) 0.4136(3) 0.1627(3) 0.0292(8) Uani 1 1 d .
H5A H 0.6517 0.4702 0.1390 0.044 Uiso 1 1 calc R
H5B H 0.5658 0.4309 0.2219 0.044 Uiso 1 1 calc R
H5C H 0.5558 0.4135 0.1141 0.044 Uiso 1 1 calc R
C6 C 0.8964(3) -0.0288(3) 0.3152(2) 0.0214(7) Uani 1 1 d .
C7 C 1.0162(3) -0.0758(3) 0.3188(2) 0.0232(7) Uani 1 1 d .
C8 C 1.0556(3) -0.1846(3) 0.3702(3) 0.0297(8) Uani 1 1 d .
H8 H 1.1366 -0.2198 0.3724 0.036 Uiso 1 1 calc R
C9 C 0.9787(3) -0.2414(3) 0.4178(3) 0.0339(9) Uani 1 1 d .
H9 H 1.0072 -0.3146 0.4530 0.041 Uiso 1 1 calc R
C10 C 0.8604(3) -0.1921(3) 0.4144(3) 0.0309(8) Uani 1 1 d .
H10 H 0.8084 -0.2318 0.4480 0.037 Uiso 1 1 calc R
C11 C 0.8162(3) -0.0852(3) 0.3625(2) 0.0250(8) Uani 1 1 d .
C12 C 0.6862(3) -0.0314(3) 0.3600(3) 0.0281(8) Uani 1 1 d .
H12 H 0.6719 0.0294 0.3025 0.034 Uiso 1 1 calc R
C13 C 0.6420(3) 0.0238(4) 0.4488(3) 0.0444(10) Uani 1 1 d .
H13A H 0.6551 -0.0335 0.5067 0.067 Uiso 1 1 calc R
H13B H 0.5587 0.0606 0.4435 0.067 Uiso 1 1 calc R
H13C H 0.6839 0.0794 0.4527 0.067 Uiso 1 1 calc R
C14 C 0.6162(3) -0.1133(3) 0.3485(3) 0.0420(10) Uani 1 1 d .
H14A H 0.6427 -0.1448 0.2898 0.063 Uiso 1 1 calc R
H14B H 0.5336 -0.0735 0.3443 0.063 Uiso 1 1 calc R
H14C H 0.6278 -0.1738 0.4041 0.063 Uiso 1 1 calc R
C15 C 1.1044(3) -0.0144(3) 0.2702(2) 0.0266(8) Uani 1 1 d .
H15 H 1.0609 0.0614 0.2375 0.032 Uiso 1 1 calc R
C16 C 1.1841(3) 0.0010(3) 0.3438(3) 0.0377(9) Uani 1 1 d .
H16A H 1.1366 0.0408 0.3926 0.057 Uiso 1 1 calc R
H16B H 1.2364 0.0446 0.3110 0.057 Uiso 1 1 calc R
H16C H 1.2300 -0.0725 0.3747 0.057 Uiso 1 1 calc R
C17 C 1.1789(3) -0.0768(3) 0.1939(3) 0.0391(9) Uani 1 1 d .
H17A H 1.2256 -0.1498 0.2251 0.059 Uiso 1 1 calc R
H17B H 1.2304 -0.0328 0.1605 0.059 Uiso 1 1 calc R
H17C H 1.1283 -0.0878 0.1476 0.059 Uiso 1 1 calc R
C18 C 0.6322(3) 0.2498(2) 0.0419(2) 0.0192(7) Uani 1 1 d .
C19 C 0.6616(3) 0.3153(2) -0.0433(2) 0.0222(7) Uani 1 1 d .
C20 C 0.5946(3) 0.3300(3) -0.1232(3) 0.0270(8) Uani 1 1 d .
H20 H 0.6141 0.3716 -0.1820 0.032 Uiso 1 1 calc R
C21 C 0.5004(3) 0.2855(3) -0.1189(3) 0.0278(8) Uani 1 1 d .
H21 H 0.4562 0.2965 -0.1744 0.033 Uiso 1 1 calc R
C22 C 0.4708(3) 0.2248(3) -0.0334(3) 0.0278(8) Uani 1 1 d .
H22 H 0.4049 0.1961 -0.0305 0.033 Uiso 1 1 calc R
C23 C 0.5353(3) 0.2054(2) 0.0480(2) 0.0206(7) Uani 1 1 d .
C24 C 0.5014(3) 0.1382(3) 0.1420(2) 0.0239(7) Uani 1 1 d .
H24 H 0.5751 0.0968 0.1757 0.029 Uiso 1 1 calc R
C25 C 0.4280(4) 0.2150(3) 0.2082(3) 0.0440(10) Uani 1 1 d .
H25A H 0.3558 0.2591 0.1768 0.066 Uiso 1 1 calc R
H25B H 0.4714 0.2656 0.2222 0.066 Uiso 1 1 calc R
H25C H 0.4096 0.1698 0.2683 0.066 Uiso 1 1 calc R
C26 C 0.4408(4) 0.0509(3) 0.1274(3) 0.0425(10) Uani 1 1 d .
H26A H 0.3655 0.0887 0.0983 0.064 Uiso 1 1 calc R
H26B H 0.4289 0.0059 0.1895 0.064 Uiso 1 1 calc R
H26C H 0.4892 0.0022 0.0848 0.064 Uiso 1 1 calc R
C27 C 0.7604(3) 0.3717(3) -0.0519(3) 0.0288(8) Uani 1 1 d .
H27 H 0.7979 0.3538 0.0118 0.035 Uiso 1 1 calc R
C28 C 0.8529(3) 0.3323(3) -0.1267(3) 0.0389(10) Uani 1 1 d .
H28A H 0.8872 0.2515 -0.1094 0.058 Uiso 1 1 calc R
H28B H 0.9136 0.3715 -0.1295 0.058 Uiso 1 1 calc R
H28C H 0.8176 0.3485 -0.1897 0.058 Uiso 1 1 calc R
C29 C 0.7114(3) 0.5002(3) -0.0770(3) 0.0395(10) Uani 1 1 d .
H29A H 0.6747 0.5194 -0.1395 0.059 Uiso 1 1 calc R
H29B H 0.7748 0.5360 -0.0797 0.059 Uiso 1 1 calc R
H29C H 0.6537 0.5265 -0.0276 0.059 Uiso 1 1 calc R
C30 C 0.5504(4) 0.6257(3) 0.4707(3) 0.0392(10) Uani 1 1 d .
C31 C 0.5640(4) 0.6403(3) 0.5636(3) 0.0485(11) Uani 1 1 d .
H31 H 0.5023 0.6880 0.5946 0.058 Uiso 1 1 calc R
C32 C 0.6653(4) 0.5868(4) 0.6116(3) 0.0552(12) Uani 1 1 d .
H32 H 0.6730 0.5990 0.6747 0.066 Uiso 1 1 calc R
C33 C 0.7544(4) 0.5164(4) 0.5690(4) 0.0532(12) Uani 1 1 d .
H33 H 0.8236 0.4783 0.6025 0.064 Uiso 1 1 calc R
C34 C 0.7424(4) 0.5014(4) 0.4760(4) 0.0547(12) Uani 1 1 d .
H34 H 0.8042 0.4536 0.4451 0.066 Uiso 1 1 calc R
C35 C 0.6416(4) 0.5554(3) 0.4291(3) 0.0477(11) Uani 1 1 d .
H35 H 0.6345 0.5439 0.3657 0.057 Uiso 1 1 calc R
C36 C 0.4403(4) 0.6851(4) 0.4183(4) 0.0615(14) Uani 1 1 d .
H36A H 0.4570 0.7382 0.3629 0.092 Uiso 1 1 calc R
H36B H 0.3833 0.7255 0.4616 0.092 Uiso 1 1 calc R
H36C H 0.4090 0.6302 0.3961 0.092 Uiso 1 1 calc R
C37 C 0.9811(5) 0.4711(6) 0.2849(4) 0.0685(16) Uani 1 1 d .
H37 H 0.9733 0.5077 0.3389 0.082 Uiso 1 1 calc R
C38 C 1.0569(6) 0.3680(7) 0.2883(5) 0.095(2) Uani 1 1 d .
H38 H 1.1016 0.3340 0.3437 0.114 Uiso 1 1 calc R
C39 C 1.0692(5) 0.3109(5) 0.2079(7) 0.087(2) Uani 1 1 d .
H39 H 1.1209 0.2386 0.2081 0.104 Uiso 1 1 calc R
C40 C 1.0057(6) 0.3635(6) 0.1346(6) 0.088(2) Uani 1 1 d .
H40 H 1.0120 0.3268 0.0807 0.106 Uiso 1 1 calc R
C41 C 0.9305(4) 0.4679(4) 0.1295(4) 0.0570(13) Uani 1 1 d .
H41 H 0.8882 0.5020 0.0729 0.068 Uiso 1 1 calc R
C42 C 0.9160(4) 0.5238(4) 0.2070(4) 0.0626(15) Uani 1 1 d .
C43 C 0.8388(5) 0.6360(5) 0.2031(6) 0.102(2) Uani 1 1 d .
H43A H 0.7798 0.6358 0.2551 0.153 Uiso 1 1 calc R
H43B H 0.8007 0.6598 0.1411 0.153 Uiso 1 1 calc R
H43C H 0.8839 0.6879 0.2105 0.153 Uiso 1 1 calc R

loop_
_atom_site_aniso_label
_atom_site_aniso_U_11
_atom_site_aniso_U_22
_atom_site_aniso_U_33
_atom_site_aniso_U_23
_atom_site_aniso_U_13
_atom_site_aniso_U_12
Cu1 0.0210(2) 0.0201(2) 0.0220(2) -0.00492(17) 0.00295(18) -0.00588(17)
Si1 0.0178(4) 0.0145(4) 0.0178(4) -0.0019(3) -0.0004(4) -0.0041(4)
Se1 0.02239(18) 0.01865(17) 0.02631(19) -0.00728(14) 0.00443(14) -0.00821(14)
O1 0.0244(12) 0.0195(11) 0.0250(12) -0.0056(10) 0.0045(10) -0.0074(10)
N1 0.0160(13) 0.0146(13) 0.0219(14) -0.0016(11) 0.0005(12) -0.0047(11)
N2 0.0176(13) 0.0176(13) 0.0193(14) -0.0023(11) -0.0011(12) -0.0067(11)
C1 0.036(2) 0.032(2) 0.0265(19) -0.0083(16) -0.0021(17) -0.0111(17)
C2 0.0213(17) 0.0260(18) 0.0241(18) -0.0064(15) 0.0031(15) -0.0123(15)
C3 0.0273(18) 0.0181(16) 0.0272(18) -0.0081(14) 0.0000(16) -0.0067(14)
C4 0.0225(17) 0.0163(16) 0.0283(19) -0.0055(14) 0.0033(15) -0.0078(14)
C5 0.0312(19) 0.0197(17) 0.035(2) -0.0101(15) -0.0028(17) -0.0003(15)
C6 0.0282(18) 0.0194(16) 0.0184(17) -0.0036(13) -0.0017(15) -0.0089(14)
C7 0.0258(18) 0.0243(17) 0.0202(17) -0.0035(14) -0.0024(15) -0.0077(15)
C8 0.0286(19) 0.0272(19) 0.029(2) 0.0004(16) -0.0051(17) -0.0025(16)
C9 0.047(2) 0.0219(18) 0.030(2) 0.0068(16) -0.0103(19) -0.0090(17)
C10 0.037(2) 0.0272(19) 0.030(2) 0.0032(16) -0.0045(17) -0.0148(17)
C11 0.0297(19) 0.0257(18) 0.0226(18) -0.0040(15) -0.0020(16) -0.0121(15)
C12 0.0248(18) 0.0321(19) 0.0274(19) 0.0023(16) -0.0005(16) -0.0128(16)
C13 0.031(2) 0.059(3) 0.047(3) -0.016(2) 0.007(2) -0.017(2)
C14 0.038(2) 0.047(2) 0.046(3) 0.000(2) -0.001(2) -0.025(2)
C15 0.0210(17) 0.0309(19) 0.0263(19) 0.0018(15) -0.0053(15) -0.0075(15)
C16 0.035(2) 0.044(2) 0.038(2) -0.0016(18) -0.0076(19) -0.0176(19)
C17 0.030(2) 0.049(2) 0.034(2) 0.0019(19) 0.0020(18) -0.0102(19)
C18 0.0187(16) 0.0144(15) 0.0231(17) -0.0027(13) -0.0037(14) -0.0014(13)
C19 0.0202(16) 0.0132(15) 0.0301(19) -0.0017(14) -0.0023(15) -0.0003(13)
C20 0.0297(19) 0.0209(17) 0.0281(19) -0.0010(15) -0.0027(16) -0.0044(15)
C21 0.0284(19) 0.0254(18) 0.029(2) -0.0034(15) -0.0093(17) -0.0040(16)
C22 0.0237(18) 0.0244(18) 0.038(2) -0.0087(16) -0.0043(17) -0.0081(15)
C23 0.0204(16) 0.0141(15) 0.0266(18) -0.0056(14) 0.0002(15) -0.0021(13)
C24 0.0196(16) 0.0202(17) 0.031(2) -0.0012(15) -0.0015(15) -0.0051(14)
C25 0.051(3) 0.036(2) 0.044(2) -0.0089(19) 0.020(2) -0.014(2)
C26 0.057(3) 0.042(2) 0.040(2) -0.0065(19) 0.000(2) -0.033(2)
C27 0.0291(19) 0.0239(18) 0.032(2) 0.0072(15) -0.0047(17) -0.0118(16)
C28 0.034(2) 0.037(2) 0.044(2) 0.0052(19) -0.0002(19) -0.0148(18)
C29 0.044(2) 0.028(2) 0.047(2) 0.0081(18) -0.012(2) -0.0161(18)
C30 0.049(2) 0.029(2) 0.043(2) 0.0008(18) 0.002(2) -0.0211(19)
C31 0.053(3) 0.039(2) 0.049(3) -0.011(2) 0.013(2) -0.007(2)
C32 0.071(3) 0.050(3) 0.044(3) -0.016(2) -0.003(3) -0.009(3)
C33 0.048(3) 0.046(3) 0.068(3) -0.015(2) -0.008(2) -0.010(2)
C34 0.056(3) 0.047(3) 0.063(3) -0.019(2) 0.014(3) -0.015(2)
C35 0.069(3) 0.042(2) 0.038(2) -0.011(2) 0.007(2) -0.023(2)
C36 0.070(3) 0.053(3) 0.066(3) 0.004(2) -0.014(3) -0.029(3)
C37 0.067(4) 0.109(5) 0.047(3) -0.008(3) 0.004(3) -0.056(4)
C38 0.069(4) 0.124(6) 0.090(5) 0.045(5) -0.027(4) -0.059(5)
C39 0.049(3) 0.044(3) 0.160(8) 0.013(4) -0.001(4) -0.022(3)
C40 0.083(4) 0.088(5) 0.120(6) -0.039(4) 0.024(4) -0.057(4)
C41 0.058(3) 0.065(3) 0.061(3) -0.005(3) -0.006(3) -0.039(3)
C42 0.046(3) 0.047(3) 0.100(5) -0.004(3) 0.009(3) -0.030(2)
C43 0.059(3) 0.061(4) 0.184(8) -0.010(4) 0.023(4) -0.027(3)

loop_
_atom_type_symbol
_atom_type_description
_atom_type_scat_dispersion_real
_atom_type_scat_dispersion_imag
_atom_type_scat_source
C C 0.0033 0.0016 'International Tables Vol C Tables 4.2.6.8 and 6.1.1.4'
H H 0.0000 0.0000 'International Tables Vol C Tables 4.2.6.8 and 6.1.1.4'
N N 0.0061 0.0033 'International Tables Vol C Tables 4.2.6.8 and 6.1.1.4'
O O 0.0106 0.0060 'International Tables Vol C Tables 4.2.6.8 and 6.1.1.4'
Si Si 0.0817 0.0704 'International Tables Vol C Tables 4.2.6.8 and 6.1.1.4'
Cu Cu 0.3201 1.2651 'International Tables Vol C Tables 4.2.6.8 and 6.1.1.4'
Se Se -0.0929 2.2259 'International Tables Vol C Tables 4.2.6.8 and 6.1.1.4'

loop_
_geom_angle_atom_site_label_1
_geom_angle_atom_site_label_2
_geom_angle_atom_site_label_3
_geom_angle
_geom_angle_site_symmetry_1
_geom_angle_site_symmetry_3
O1 Cu1 Se1 172.04(7) 2_755 .
O1 Cu1 Cu1 83.63(6) 2_755 2_755
Se1 Cu1 Cu1 104.18(2) . 2_755
O1 Si1 N2 108.64(12) . .
O1 Si1 N1 106.30(12) . .
N2 Si1 N1 97.22(12) . .
O1 Si1 Se1 120.92(9) . .
N2 Si1 Se1 109.52(8) . .
N1 Si1 Se1 111.60(8) . .
Si1 Se1 Cu1 93.50(3) . .
Si1 O1 Cu1 137.01(13) . 2_755
C4 N1 C18 120.3(3) . .
C4 N1 Si1 120.5(2) . .
C18 N1 Si1 117.9(2) . .
C2 N2 C6 119.6(3) . .
C2 N2 Si1 120.2(2) . .
C6 N2 Si1 120.0(2) . .
C2 C1 H1A 109.5 . .
C2 C1 H1B 109.5 . .
H1A C1 H1B 109.5 . .
C2 C1 H1C 109.5 . .
H1A C1 H1C 109.5 . .
H1B C1 H1C 109.5 . .
N2 C2 C3 121.4(3) . .
N2 C2 C1 120.2(3) . .
C3 C2 C1 118.3(3) . .
C2 C3 C4 126.7(3) . .
C2 C3 H3 116.6 . .
C4 C3 H3 116.6 . .
N1 C4 C3 121.6(3) . .
N1 C4 C5 121.1(3) . .
C3 C4 C5 117.3(3) . .
C4 C5 H5A 109.5 . .
C4 C5 H5B 109.5 . .
H5A C5 H5B 109.5 . .
C4 C5 H5C 109.5 . .
H5A C5 H5C 109.5 . .
H5B C5 H5C 109.5 . .
C7 C6 C11 122.5(3) . .
C7 C6 N2 120.3(3) . .
C11 C6 N2 117.2(3) . .
C6 C7 C8 117.4(3) . .
C6 C7 C15 123.2(3) . .
C8 C7 C15 119.4(3) . .
C9 C8 C7 121.1(3) . .
C9 C8 H8 119.4 . .
C7 C8 H8 119.4 . .
C8 C9 C10 120.3(3) . .
C8 C9 H9 119.8 . .
C10 C9 H9 119.8 . .
C9 C10 C11 121.0(3) . .
C9 C10 H10 119.5 . .
C11 C10 H10 119.5 . .
C10 C11 C6 117.6(3) . .
C10 C11 C12 120.7(3) . .
C6 C11 C12 121.7(3) . .
C11 C12 C14 112.9(3) . .
C11 C12 C13 111.5(3) . .
C14 C12 C13 110.4(3) . .
C11 C12 H12 107.2 . .
C14 C12 H12 107.2 . .
C13 C12 H12 107.2 . .
C12 C13 H13A 109.5 . .
C12 C13 H13B 109.5 . .
H13A C13 H13B 109.5 . .
C12 C13 H13C 109.5 . .
H13A C13 H13C 109.5 . .
H13B C13 H13C 109.5 . .
C12 C14 H14A 109.5 . .
C12 C14 H14B 109.5 . .
H14A C14 H14B 109.5 . .
C12 C14 H14C 109.5 . .
H14A C14 H14C 109.5 . .
H14B C14 H14C 109.5 . .
C7 C15 C17 111.2(3) . .
C7 C15 C16 111.4(3) . .
C17 C15 C16 109.4(3) . .
C7 C15 H15 108.2 . .
C17 C15 H15 108.2 . .
C16 C15 H15 108.2 . .
C15 C16 H16A 109.5 . .
C15 C16 H16B 109.5 . .
H16A C16 H16B 109.5 . .
C15 C16 H16C 109.5 . .
H16A C16 H16C 109.5 . .
H16B C16 H16C 109.5 . .
C15 C17 H17A 109.5 . .
C15 C17 H17B 109.5 . .
H17A C17 H17B 109.5 . .
C15 C17 H17C 109.5 . .
H17A C17 H17C 109.5 . .
H17B C17 H17C 109.5 . .
C19 C18 C23 121.6(3) . .
C19 C18 N1 119.5(3) . .
C23 C18 N1 118.9(3) . .
C20 C19 C18 117.4(3) . .
C20 C19 C27 118.9(3) . .
C18 C19 C27 123.7(3) . .
C21 C20 C19 121.7(3) . .
C21 C20 H20 119.1 . .
C19 C20 H20 119.1 . .
C20 C21 C22 119.8(3) . .
C20 C21 H21 120.1 . .
C22 C21 H21 120.1 . .
C23 C22 C21 121.3(3) . .
C23 C22 H22 119.4 . .
C21 C22 H22 119.4 . .
C22 C23 C18 118.2(3) . .
C22 C23 C24 120.7(3) . .
C18 C23 C24 121.1(3) . .
C25 C24 C26 110.5(3) . .
C25 C24 C23 111.4(3) . .
C26 C24 C23 113.6(3) . .
C25 C24 H24 107.0 . .
C26 C24 H24 107.0 . .
C23 C24 H24 107.0 . .
C24 C25 H25A 109.5 . .
C24 C25 H25B 109.5 . .
H25A C25 H25B 109.5 . .
C24 C25 H25C 109.5 . .
H25A C25 H25C 109.5 . .
H25B C25 H25C 109.5 . .
C24 C26 H26A 109.5 . .
C24 C26 H26B 109.5 . .
H26A C26 H26B 109.5 . .
C24 C26 H26C 109.5 . .
H26A C26 H26C 109.5 . .
H26B C26 H26C 109.5 . .
C28 C27 C19 113.0(3) . .
C28 C27 C29 109.1(3) . .
C19 C27 C29 109.9(3) . .
C28 C27 H27 108.3 . .
C19 C27 H27 108.3 . .
C29 C27 H27 108.3 . .
C27 C28 H28A 109.5 . .
C27 C28 H28B 109.5 . .
H28A C28 H28B 109.5 . .
C27 C28 H28C 109.5 . .
H28A C28 H28C 109.5 . .
H28B C28 H28C 109.5 . .
C27 C29 H29A 109.5 . .
C27 C29 H29B 109.5 . .
H29A C29 H29B 109.5 . .
C27 C29 H29C 109.5 . .
H29A C29 H29C 109.5 . .
H29B C29 H29C 109.5 . .
C35 C30 C31 117.2(4) . .
C35 C30 C36 121.6(4) . .
C31 C30 C36 121.2(4) . .
C32 C31 C30 121.3(4) . .
C32 C31 H31 119.3 . .
C30 C31 H31 119.3 . .
C33 C32 C31 120.4(4) . .
C33 C32 H32 119.8 . .
C31 C32 H32 119.8 . .
C32 C33 C34 119.1(5) . .
C32 C33 H33 120.5 . .
C34 C33 H33 120.5 . .
C35 C34 C33 119.9(4) . .
C35 C34 H34 120.0 . .
C33 C34 H34 120.0 . .
C34 C35 C30 122.1(4) . .
C34 C35 H35 118.9 . .
C30 C35 H35 118.9 . .
C30 C36 H36A 109.5 . .
C30 C36 H36B 109.5 . .
H36A C36 H36B 109.5 . .
C30 C36 H36C 109.5 . .
H36A C36 H36C 109.5 . .
H36B C36 H36C 109.5 . .
C42 C37 C38 122.5(6) . .
C42 C37 H37 118.8 . .
C38 C37 H37 118.8 . .
C37 C38 C39 119.7(6) . .
C37 C38 H38 120.2 . .
C39 C38 H38 120.2 . .
C40 C39 C38 116.4(6) . .
C40 C39 H39 121.8 . .
C38 C39 H39 121.8 . .
C39 C40 C41 124.6(7) . .
C39 C40 H40 117.7 . .
C41 C40 H40 117.7 . .
C40 C41 C42 119.9(6) . .
C40 C41 H41 120.0 . .
C42 C41 H41 120.0 . .
C37 C42 C41 116.9(5) . .
C37 C42 C43 121.7(6) . .
C41 C42 C43 121.3(6) . .
C42 C43 H43A 109.5 . .
C42 C43 H43B 109.5 . .
H43A C43 H43B 109.5 . .
C42 C43 H43C 109.5 . .
H43A C43 H43C 109.5 . .
H43B C43 H43C 109.5 . .

loop_
_geom_bond_atom_site_label_1
_geom_bond_atom_site_label_2
_geom_bond_distance
_geom_bond_site_symmetry_2
Cu1 O1 1.845(2) 2_755
Cu1 Se1 2.2529(5) .
Cu1 Cu1 2.9267(7) 2_755
Si1 O1 1.567(2) .
Si1 N2 1.817(3) .
Si1 N1 1.824(3) .
Si1 Se1 2.2012(9) .
O1 Cu1 1.845(2) 2_755
N1 C4 1.348(4) .
N1 C18 1.458(4) .
N2 C2 1.355(4) .
N2 C6 1.452(4) .
C1 C2 1.502(5) .
C1 H1A 0.9800 .
C1 H1B 0.9800 .
C1 H1C 0.9800 .
C2 C3 1.385(5) .
C3 C4 1.396(5) .
C3 H3 0.9500 .
C4 C5 1.501(4) .
C5 H5A 0.9800 .
C5 H5B 0.9800 .
C5 H5C 0.9800 .
C6 C7 1.395(5) .
C6 C11 1.407(4) .
C7 C8 1.402(5) .
C7 C15 1.526(4) .
C8 C9 1.380(5) .
C8 H8 0.9500 .
C9 C10 1.382(5) .
C9 H9 0.9500 .
C10 C11 1.393(5) .
C10 H10 0.9500 .
C11 C12 1.518(5) .
C12 C14 1.534(5) .
C12 C13 1.536(5) .
C12 H12 1.0000 .
C13 H13A 0.9800 .
C13 H13B 0.9800 .
C13 H13C 0.9800 .
C14 H14A 0.9800 .
C14 H14B 0.9800 .
C14 H14C 0.9800 .
C15 C17 1.535(5) .
C15 C16 1.540(5) .
C15 H15 1.0000 .
C16 H16A 0.9800 .
C16 H16B 0.9800 .
C16 H16C 0.9800 .
C17 H17A 0.9800 .
C17 H17B 0.9800 .
C17 H17C 0.9800 .
C18 C19 1.411(4) .
C18 C23 1.413(4) .
C19 C20 1.394(5) .
C19 C27 1.527(4) .
C20 C21 1.385(5) .
C20 H20 0.9500 .
C21 C22 1.386(5) .
C21 H21 0.9500 .
C22 C23 1.385(5) .
C22 H22 0.9500 .
C23 C24 1.532(4) .
C24 C25 1.525(5) .
C24 C26 1.526(4) .
C24 H24 1.0000 .
C25 H25A 0.9800 .
C25 H25B 0.9800 .
C25 H25C 0.9800 .
C26 H26A 0.9800 .
C26 H26B 0.9800 .
C26 H26C 0.9800 .
C27 C28 1.518(5) .
C27 C29 1.546(5) .
C27 H27 1.0000 .
C28 H28A 0.9800 .
C28 H28B 0.9800 .
C28 H28C 0.9800 .
C29 H29A 0.9800 .
C29 H29B 0.9800 .
C29 H29C 0.9800 .
C30 C35 1.373(6) .
C30 C31 1.389(6) .
C30 C36 1.502(6) .
C31 C32 1.378(6) .
C31 H31 0.9500 .
C32 C33 1.365(6) .
C32 H32 0.9500 .
C33 C34 1.389(6) .
C33 H33 0.9500 .
C34 C35 1.368(6) .
C34 H34 0.9500 .
C35 H35 0.9500 .
C36 H36A 0.9800 .
C36 H36B 0.9800 .
C36 H36C 0.9800 .
C37 C42 1.359(7) .
C37 C38 1.360(9) .
C37 H37 0.9500 .
C38 C39 1.434(9) .
C38 H38 0.9500 .
C39 C40 1.300(9) .
C39 H39 0.9500 .
C40 C41 1.367(8) .
C40 H40 0.9500 .
C41 C42 1.385(7) .
C41 H41 0.9500 .
C42 C43 1.455(7) .
C43 H43A 0.9800 .
C43 H43B 0.9800 .
C43 H43C 0.9800 .
